data_4132377
loop_
_publ_author_name
'Wang, Chengpeng'
'Dong, Guangbin'

_publ_section_title
;
 Direct \b-Alkylation of Ketones and Aldehydes via Pd-Catalyzed Redox
 Cascade.
;
_journal_issue 19
_journal_name_full 'Journal of the American Chemical Society'
_journal_page_first 6057
_journal_page_last 6061
_journal_paper_doi 10.1021/jacs.8b03530
_journal_volume 140
_journal_year 2018
_chemical_formula_moiety 'C26 H30 Fe O2'
_chemical_formula_sum 'C26 H30 Fe O2'
_chemical_formula_weight 430.35
_space_group_crystal_system triclinic
_space_group_IT_number 2
_space_group_name_Hall '-P 1'
_space_group_name_H-M_alt 'P -1'
_atom_sites_solution_hydrogens geom
_atom_sites_solution_primary dual
_audit_creation_date 2018-02-20
_audit_creation_method
;
Olex2 1.2
(compiled 2017.08.10 svn.r3458 for OlexSys, GUI svn.r5381)
;
_cell_angle_alpha 93.601(2)
_cell_angle_beta 102.190(2)
_cell_angle_gamma 111.741(2)
_cell_formula_units_Z 6
_cell_length_a 13.6378(8)
_cell_length_b 13.6481(8)
_cell_length_c 19.0182(11)
_cell_measurement_reflns_used 9965
_cell_measurement_temperature 100(2)
_cell_measurement_theta_max 27.48
_cell_measurement_theta_min 2.41
_cell_volume 3174.9(3)
_computing_cell_refinement 'SAINT V.8.35A (Bruker AXS Inc., 2013)'
_computing_data_collection 'APEX3 v.2015.9-0 (Bruker AXS Inc., 2015)'
_computing_data_reduction 'SAINT V.8.35A (Bruker AXS Inc., 2013)'
_computing_molecular_graphics
;
OLEX2: a complete structure solution, refinement and analysis program 
Dolomanov et al., 2009

Mercury: visualization and analysis of crystal structures
Macrae, et al., 2006

O. V. Dolomanov, L. J. Bourhis, R. J. Gildea, J. A. K. Howard and H. Puschmann.
J. Appl. Cryst. (2009). 42, 339-341;

C. F. Macrae, P. R. Edgington, P. McCabe, E. Pidcock, G. P. Shields, R. Taylor,
M. Towler and J. van de Streek, J. Appl. Cryst. (2006). 39, 453-457.
;
_computing_publication_material
;
 APEX3 v.2015.5-2 (Bruker AXS Inc., 2015)
 OLEX2 (Dolomanov et al., 2009)
;
_computing_structure_refinement 'XL-2018/1 (Sheldrick, 2015b)'
_computing_structure_solution 'XT 2014/5 (Sheldrick, 2015a)'
_diffrn_ambient_temperature 100(2)
_diffrn_detector 'Bruker PHOTON 100'
_diffrn_detector_area_resol_mean 10.4167
_diffrn_detector_type CMOS
_diffrn_measured_fraction_theta_full 0.999
_diffrn_measured_fraction_theta_max 0.998
_diffrn_measurement_device_type 'Bruker D8 Venture'
_diffrn_measurement_method 'omega and phi scans'
_diffrn_radiation_monochromator mirrors
_diffrn_radiation_type MoK\a
_diffrn_radiation_wavelength 0.71073
_diffrn_reflns_av_R_equivalents 0.0493
_diffrn_reflns_av_unetI/netI 0.0384
_diffrn_reflns_Laue_measured_fraction_full 0.999
_diffrn_reflns_Laue_measured_fraction_max 0.998
_diffrn_reflns_limit_h_max 17
_diffrn_reflns_limit_h_min -17
_diffrn_reflns_limit_k_max 17
_diffrn_reflns_limit_k_min -17
_diffrn_reflns_limit_l_max 24
_diffrn_reflns_limit_l_min -24
_diffrn_reflns_number 108888
_diffrn_reflns_point_group_measured_fraction_full 0.999
_diffrn_reflns_point_group_measured_fraction_max 0.998
_diffrn_reflns_theta_full 25.242
_diffrn_reflns_theta_max 27.573
_diffrn_reflns_theta_min 2.106
_diffrn_source 'micro-focus X-ray tube'
_diffrn_source_type 'INCOATEC ImuS'
_diffrn_standards_number 0
_exptl_absorpt_coefficient_mu 0.732
_exptl_absorpt_correction_T_max 0.7456
_exptl_absorpt_correction_T_min 0.6917
_exptl_absorpt_correction_type multi-scan
_exptl_absorpt_process_details
;
SADABS-2016/2 (Bruker,2016/2) was used for absorption correction.
wR2(int) was 0.1209 before and 0.0505 after correction.
The Ratio of minimum to maximum transmission is 0.9277.
The \l/2 correction factor is Not present.
;
_exptl_crystal_colour 'clear orange'
_exptl_crystal_colour_lustre clear
_exptl_crystal_colour_primary orange
_exptl_crystal_density_diffrn 1.350
_exptl_crystal_description prism
_exptl_crystal_F_000 1368
_exptl_crystal_recrystallization_method 'obtained by slow evaporation of pentane'
_exptl_crystal_size_max 0.1
_exptl_crystal_size_mid 0.02
_exptl_crystal_size_min 0.02
_refine_diff_density_max 0.611
_refine_diff_density_min -0.354
_refine_diff_density_rms 0.065
_refine_ls_extinction_method none
_refine_ls_goodness_of_fit_ref 1.011
_refine_ls_hydrogen_treatment constr
_refine_ls_matrix_type full
_refine_ls_number_parameters 793
_refine_ls_number_reflns 14670
_refine_ls_number_restraints 0
_refine_ls_restrained_S_all 1.011
_refine_ls_R_factor_all 0.0606
_refine_ls_R_factor_gt 0.0382
_refine_ls_shift/su_max 0.001
_refine_ls_shift/su_mean 0.000
_refine_ls_structure_factor_coef Fsqd
_refine_ls_weighting_details 'w=1/[\s^2^(Fo^2^)+(0.0341P)^2^+2.3213P] where P=(Fo^2^+2Fc^2^)/3'
_refine_ls_weighting_scheme calc
_refine_ls_wR_factor_gt 0.0770
_refine_ls_wR_factor_ref 0.0844
_reflns_Friedel_coverage 0.000
_reflns_number_gt 11374
_reflns_number_total 14670
_reflns_threshold_expression 'I > 2\s(I)'
_cod_data_source_file ja8b03530_si_003.cif
_cod_data_source_block wcp-4-150
_cod_database_code 4132377
_shelx_shelxl_version_number 2018/1
_shelx_space_group_comment
;
The symmetry employed for this shelxl refinement is uniquely defined
by the following loop, which should always be used as a source of
symmetry information in preference to the above space-group names.
They are only intended as comments.
;
_shelx_estimated_absorpt_t_max 0.986
_shelx_estimated_absorpt_t_min 0.930
_olex2_refinement_description
;
1. Fixed Uiso
 At 1.2 times of:
  All C(H) groups, All C(H,H) groups
 At 1.5 times of:
  All C(H,H,H) groups
2.a Ternary CH refined with riding coordinates:
 C13(H13), C13B(H13B), C14C(H14C), C13C(H13C), C14B(H14B), C14(H14)
2.b Secondary CH2 refined with riding coordinates:
 C12B(H12C,H12D), C12(H12A,H12B), C12C(H12E,H12F), C15B(H15C,H15D), C16(H16A,
 H16B), C16B(H16C,H16D), C16C(H16E,H16F), C15C(H15E,H15F), C15(H15A,H15B)
2.c Aromatic/amide H refined with riding coordinates:
 C5B(H5B), C9B(H9B), C4B(H4B), C5C(H5C), C3B(H3B), C5(H5), C2C(H2C), C8B(H8B),
 C2B(H2B), C3C(H3C), C3(H3), C2(H2), C21B(H21B), C10B(H10B), C21C(H21C),
 C10(H10), C20B(H20B), C4C(H4C), C4(H4), C18B(H18B), C7B(H7B), C6(H6),
 C19B(H19B), C19(H19), C7C(H7C), C8(H8), C19C(H19C), C18(H18), C6B(H6B),
 C20C(H20C), C9(H9), C9C(H9C), C6C(H6C), C7(H7), C21(H21), C8C(H8C), C18C(H18C),
  C20(H20), C10C(H10C)
2.d Idealised Me refined as rotating group:
 C25B(H25D,H25E,H25F), C24(H24A,H24B,H24C), C26(H26A,H26B,H26C), C24B(H24D,
 H24E,H24F), C26B(H26D,H26E,H26F), C26C(H26G,H26H,H26I), C25C(H25G,H25H,H25I),
 C25(H25A,H25B,H25C), C24C(H24G,H24H,H24I)
;
_olex2_exptl_crystal_mounting_method 'mounted with a 20um-loop base'
_olex2_submission_special_instructions 'No special instructions were received'

loop_
_space_group_symop_operation_xyz
'x, y, z'
'-x, -y, -z'

loop_
_atom_site_label
_atom_site_type_symbol
_atom_site_fract_x
_atom_site_fract_y
_atom_site_fract_z
_atom_site_U_iso_or_equiv
_atom_site_adp_type
_atom_site_occupancy
_atom_site_site_symmetry_order
_atom_site_calc_flag
_atom_site_refinement_flags_posn
Fe1 Fe 0.26535(2) -0.02937(2) 0.17973(2) 0.01293(6) Uani 1 1 d .
Fe2 Fe 0.72515(2) 0.36430(2) 0.48195(2) 0.01200(6) Uani 1 1 d .
Fe3 Fe 1.01018(2) 0.58079(2) 0.83254(2) 0.01372(7) Uani 1 1 d .
O2B O 0.43610(10) 0.29522(10) 0.42775(7) 0.0148(3) Uani 1 1 d .
O2 O 0.35050(10) 0.25203(10) 0.24191(7) 0.0160(3) Uani 1 1 d .
O2C O 1.08214(10) 0.85482(10) 0.90239(7) 0.0179(3) Uani 1 1 d .
O1B O 0.50376(10) 0.46422(10) 0.40505(7) 0.0174(3) Uani 1 1 d .
O1 O 0.18267(10) 0.18319(10) 0.26160(7) 0.0179(3) Uani 1 1 d .
O1C O 0.91191(10) 0.77678(10) 0.91700(7) 0.0186(3) Uani 1 1 d .
C22B C 0.16886(14) 0.22623(14) 0.47119(10) 0.0135(4) Uani 1 1 d .
C5B C 0.70350(15) 0.43069(15) 0.39002(9) 0.0145(4) Uani 1 1 d .
H5B H 0.720076 0.504277 0.387830 0.017 Uiso 1 1 calc R
C11C C 0.99837(15) 0.77287(14) 0.91413(10) 0.0150(4) Uani 1 1 d .
C1C C 1.02491(15) 0.67867(14) 0.92195(9) 0.0147(4) Uani 1 1 d .
C9B C 0.79353(16) 0.48880(15) 0.56651(10) 0.0183(4) Uani 1 1 d .
H9B H 0.814025 0.562393 0.562633 0.022 Uiso 1 1 calc R
C1B C 0.60246(14) 0.35364(14) 0.39717(9) 0.0127(4) Uani 1 1 d .
C4B C 0.77419(15) 0.37755(15) 0.38680(10) 0.0161(4) Uani 1 1 d .
H4B H 0.846995 0.409505 0.382361 0.019 Uiso 1 1 calc R
C11 C 0.26608(15) 0.17412(14) 0.25677(9) 0.0137(4) Uani 1 1 d .
C5C C 1.12739(15) 0.67168(15) 0.92319(10) 0.0170(4) Uani 1 1 d .
H5C H 1.193771 0.729452 0.924321 0.020 Uiso 1 1 calc R
C3B C 0.71786(15) 0.26814(15) 0.39133(10) 0.0157(4) Uani 1 1 d .
H3B H 0.746389 0.214418 0.390036 0.019 Uiso 1 1 calc R
C17B C 0.16639(15) 0.27168(14) 0.53818(10) 0.0153(4) Uani 1 1 d .
C1 C 0.28777(15) 0.07759(14) 0.26648(9) 0.0134(4) Uani 1 1 d .
C5 C 0.38717(15) 0.06424(14) 0.26720(9) 0.0142(4) Uani 1 1 d .
H5 H 0.454346 0.118373 0.265284 0.017 Uiso 1 1 calc R
C2C C 0.94732(16) 0.57356(15) 0.92039(10) 0.0174(4) Uani 1 1 d .
H2C H 0.872576 0.554380 0.919524 0.021 Uiso 1 1 calc R
C12B C 0.34600(14) 0.31356(14) 0.44628(10) 0.0144(4) Uani 1 1 d .
H12C H 0.306541 0.336290 0.404923 0.017 Uiso 1 1 calc R
H12D H 0.373334 0.370409 0.489015 0.017 Uiso 1 1 calc R
C13 C 0.43269(15) 0.42284(14) 0.20451(10) 0.0144(4) Uani 1 1 d .
H13 H 0.498477 0.438469 0.245499 0.017 Uiso 1 1 calc R
C22 C 0.41388(15) 0.52522(14) 0.19787(10) 0.0155(4) Uani 1 1 d .
C13B C 0.26991(14) 0.20904(14) 0.46367(10) 0.0131(4) Uani 1 1 d .
H13B H 0.247987 0.152693 0.420555 0.016 Uiso 1 1 calc R
C22C C 1.14104(15) 1.13048(15) 0.86330(10) 0.0170(4) Uani 1 1 d .
C8B C 0.86072(16) 0.43065(16) 0.56685(10) 0.0198(4) Uani 1 1 d .
H8B H 0.934047 0.458336 0.563009 0.024 Uiso 1 1 calc R
C2B C 0.61178(15) 0.25293(14) 0.39811(9) 0.0140(4) Uani 1 1 d .
H2B H 0.556944 0.187616 0.402480 0.017 Uiso 1 1 calc R
C11B C 0.51110(14) 0.37899(14) 0.40970(9) 0.0133(4) Uani 1 1 d .
C17 C 0.35536(16) 0.53776(15) 0.13236(10) 0.0192(4) Uani 1 1 d .
C14C C 1.21400(16) 0.99454(16) 0.81916(10) 0.0189(4) Uani 1 1 d .
H14C H 1.174990 0.915098 0.807770 0.023 Uiso 1 1 calc R
C3C C 1.00150(16) 0.50299(15) 0.92037(10) 0.0189(4) Uani 1 1 d .
H3C H 0.969084 0.427941 0.919168 0.023 Uiso 1 1 calc R
C12 C 0.33313(15) 0.34760(14) 0.22621(10) 0.0153(4) Uani 1 1 d .
H12A H 0.322966 0.382576 0.269731 0.018 Uiso 1 1 calc R
H12B H 0.266842 0.329127 0.186016 0.018 Uiso 1 1 calc R
C3 C 0.25656(16) -0.09838(15) 0.27261(10) 0.0181(4) Uani 1 1 d .
H3 H 0.221764 -0.172139 0.275102 0.022 Uiso 1 1 calc R
C2 C 0.20692(15) -0.02376(15) 0.26960(10) 0.0167(4) Uani 1 1 d .
H2 H 0.133191 -0.038392 0.269646 0.020 Uiso 1 1 calc R
C21B C 0.08265(15) 0.20524(15) 0.41050(10) 0.0168(4) Uani 1 1 d .
H21B H 0.083865 0.173139 0.365068 0.020 Uiso 1 1 calc R
C10B C 0.69052(16) 0.41807(16) 0.57296(10) 0.0200(4) Uani 1 1 d .
H10B H 0.629706 0.435805 0.574085 0.024 Uiso 1 1 calc R
C21C C 1.15427(15) 1.20669(15) 0.92034(10) 0.0184(4) Uani 1 1 d .
H21C H 1.186381 1.201882 0.968755 0.022 Uiso 1 1 calc R
C10 C 0.30953(17) 0.02229(17) 0.08850(10) 0.0216(4) Uani 1 1 d .
H10 H 0.373893 0.081106 0.087474 0.026 Uiso 1 1 calc R
C20B C -0.00513(15) 0.23088(15) 0.41588(11) 0.0193(4) Uani 1 1 d .
H20B H -0.063666 0.216636 0.374177 0.023 Uiso 1 1 calc R
C17C C 1.09645(15) 1.13890(16) 0.79211(10) 0.0185(4) Uani 1 1 d .
C4C C 1.11196(16) 0.56288(15) 0.92244(10) 0.0179(4) Uani 1 1 d .
H4C H 1.166497 0.535082 0.923202 0.021 Uiso 1 1 calc R
C13C C 1.16636(15) 1.03335(15) 0.87761(10) 0.0166(4) Uani 1 1 d .
H13C H 1.221647 1.052430 0.925473 0.020 Uiso 1 1 calc R
C4 C 0.36704(15) -0.04442(15) 0.27128(10) 0.0165(4) Uani 1 1 d .
H4 H 0.418846 -0.075915 0.272864 0.020 Uiso 1 1 calc R
C12C C 1.06071(15) 0.94807(14) 0.88596(11) 0.0178(4) Uani 1 1 d .
H12E H 1.036282 0.974790 0.925805 0.021 Uiso 1 1 calc R
H12F H 1.002578 0.929892 0.840320 0.021 Uiso 1 1 calc R
C18B C 0.07723(16) 0.29651(15) 0.54295(11) 0.0187(4) Uani 1 1 d .
H18B H 0.074623 0.326956 0.588483 0.022 Uiso 1 1 calc R
C14B C 0.32556(15) 0.17154(14) 0.53113(10) 0.0145(4) Uani 1 1 d .
H14B H 0.405179 0.217930 0.543076 0.017 Uiso 1 1 calc R
C7B C 0.79942(16) 0.32395(16) 0.57393(10) 0.0200(4) Uani 1 1 d .
H7B H 0.824585 0.267673 0.575965 0.024 Uiso 1 1 calc R
C23B C 0.31542(16) 0.05457(15) 0.51426(10) 0.0187(4) Uani 1 1 d .
C14 C 0.45121(15) 0.37329(15) 0.13441(10) 0.0165(4) Uani 1 1 d .
H14 H 0.400424 0.296290 0.123957 0.020 Uiso 1 1 calc R
C6 C 0.20770(17) 0.02642(16) 0.08962(10) 0.0213(4) Uani 1 1 d .
H6 H 0.191557 0.088416 0.089319 0.026 Uiso 1 1 calc R
C19B C -0.00738(16) 0.27722(15) 0.48205(11) 0.0205(4) Uani 1 1 d .
H19B H -0.066952 0.295766 0.485645 0.025 Uiso 1 1 calc R
C19 C 0.35854(17) 0.70183(16) 0.18994(11) 0.0236(4) Uani 1 1 d .
H19 H 0.339169 0.761808 0.187068 0.028 Uiso 1 1 calc R
C7C C 0.87866(18) 0.53419(18) 0.74438(11) 0.0280(5) Uani 1 1 d .
H7C H 0.804321 0.512316 0.745440 0.034 Uiso 1 1 calc R
C8 C 0.19008(17) -0.14699(16) 0.09086(10) 0.0224(4) Uani 1 1 d .
H8 H 0.160025 -0.221705 0.091580 0.027 Uiso 1 1 calc R
C19C C 1.07731(16) 1.29896(16) 0.83608(11) 0.0241(5) Uani 1 1 d .
H19C H 1.055129 1.356169 0.826710 0.029 Uiso 1 1 calc R
C18 C 0.32832(17) 0.62654(16) 0.12883(11) 0.0232(4) Uani 1 1 d .
H18 H 0.288690 0.635444 0.083947 0.028 Uiso 1 1 calc R
C6B C 0.69409(17) 0.31591(16) 0.57745(10) 0.0214(4) Uani 1 1 d .
H6B H 0.636041 0.253240 0.582004 0.026 Uiso 1 1 calc R
C20C C 1.12085(16) 1.29006(16) 0.90715(11) 0.0233(4) Uani 1 1 d .
H20C H 1.127791 1.340598 0.946536 0.028 Uiso 1 1 calc R
C23C C 1.33744(16) 1.01848(17) 0.84895(11) 0.0214(4) Uani 1 1 d .
C15B C 0.28601(16) 0.18823(15) 0.59919(10) 0.0186(4) Uani 1 1 d .
H15C H 0.220264 0.124567 0.599003 0.022 Uiso 1 1 calc R
H15D H 0.343421 0.195363 0.643215 0.022 Uiso 1 1 calc R
C9 C 0.29858(17) -0.08523(17) 0.08917(10) 0.0226(4) Uani 1 1 d .
H9 H 0.354252 -0.111084 0.088589 0.027 Uiso 1 1 calc R
C23 C 0.56797(16) 0.37581(16) 0.14393(11) 0.0205(4) Uani 1 1 d .
C9C C 1.04423(19) 0.53052(18) 0.74084(10) 0.0271(5) Uani 1 1 d .
H9C H 1.100350 0.505747 0.739051 0.033 Uiso 1 1 calc R
C25B C 0.38167(17) 0.04771(16) 0.45965(11) 0.0212(4) Uani 1 1 d .
H25D H 0.355776 0.073007 0.415168 0.032 Uiso 1 1 calc GR
H25E H 0.372594 -0.026569 0.447784 0.032 Uiso 1 1 calc GR
H25F H 0.458994 0.092300 0.481083 0.032 Uiso 1 1 calc GR
C6C C 0.95125(19) 0.63948(19) 0.74465(11) 0.0288(5) Uani 1 1 d .
H6C H 0.934265 0.700974 0.745987 0.035 Uiso 1 1 calc R
C16 C 0.32460(17) 0.45414(16) 0.06742(10) 0.0226(4) Uani 1 1 d .
H16A H 0.305092 0.482326 0.022174 0.027 Uiso 1 1 calc R
H16B H 0.260497 0.390598 0.069959 0.027 Uiso 1 1 calc R
C7 C 0.13420(16) -0.07812(16) 0.09128(10) 0.0224(4) Uani 1 1 d .
H7 H 0.060055 -0.098506 0.092477 0.027 Uiso 1 1 calc R
C21 C 0.44553(16) 0.60230(15) 0.25941(11) 0.0212(4) Uani 1 1 d .
H21 H 0.486682 0.594709 0.304159 0.025 Uiso 1 1 calc R
C8C C 0.93607(18) 0.46697(18) 0.74227(10) 0.0275(5) Uani 1 1 d .
H8C H 0.907005 0.391950 0.741869 0.033 Uiso 1 1 calc R
C16B C 0.25884(16) 0.28728(15) 0.60292(10) 0.0173(4) Uani 1 1 d .
H16C H 0.237360 0.297331 0.648552 0.021 Uiso 1 1 calc R
H16D H 0.323517 0.351516 0.602234 0.021 Uiso 1 1 calc R
C24 C 0.58780(18) 0.30412(17) 0.19909(11) 0.0261(5) Uani 1 1 d .
H24A H 0.579350 0.329258 0.245981 0.039 Uiso 1 1 calc GR
H24B H 0.661896 0.306597 0.205198 0.039 Uiso 1 1 calc GR
H24C H 0.534869 0.230541 0.181469 0.039 Uiso 1 1 calc GR
C16C C 1.08615(16) 1.05698(17) 0.73168(10) 0.0218(4) Uani 1 1 d .
H16E H 1.074525 1.082839 0.684377 0.026 Uiso 1 1 calc R
H16F H 1.023230 0.989613 0.729630 0.026 Uiso 1 1 calc R
C18C C 1.06633(16) 1.22516(16) 0.77943(11) 0.0222(4) Uani 1 1 d .
H18C H 1.037905 1.232616 0.730894 0.027 Uiso 1 1 calc R
C20 C 0.41706(17) 0.68967(16) 0.25531(11) 0.0245(5) Uani 1 1 d .
H20 H 0.437726 0.741239 0.297402 0.029 Uiso 1 1 calc R
C26 C 0.57873(18) 0.33007(18) 0.07122(11) 0.0274(5) Uani 1 1 d .
H26A H 0.518466 0.260469 0.052424 0.041 Uiso 1 1 calc GR
H26B H 0.648301 0.321544 0.078934 0.041 Uiso 1 1 calc GR
H26C H 0.576272 0.379056 0.035989 0.041 Uiso 1 1 calc GR
C10C C 1.0539(2) 0.63784(19) 0.74257(11) 0.0288(5) Uani 1 1 d .
H10C H 1.117809 0.697839 0.742376 0.035 Uiso 1 1 calc R
C15C C 1.19238(17) 1.03803(17) 0.74704(11) 0.0233(4) Uani 1 1 d .
H15E H 1.254255 1.106147 0.748843 0.028 Uiso 1 1 calc R
H15F H 1.188745 0.986657 0.706454 0.028 Uiso 1 1 calc R
C24B C 0.19698(18) -0.02322(16) 0.48367(13) 0.0292(5) Uani 1 1 d .
H24D H 0.154007 -0.017662 0.517887 0.044 Uiso 1 1 calc GR
H24E H 0.193649 -0.096245 0.476635 0.044 Uiso 1 1 calc GR
H24F H 0.167240 -0.005701 0.436861 0.044 Uiso 1 1 calc GR
C15 C 0.41978(17) 0.42349(17) 0.06663(11) 0.0246(5) Uani 1 1 d .
H15A H 0.483509 0.487800 0.064653 0.030 Uiso 1 1 calc R
H15B H 0.401192 0.371785 0.022140 0.030 Uiso 1 1 calc R
C26B C 0.3649(2) 0.02070(18) 0.58404(12) 0.0313(5) Uani 1 1 d .
H26D H 0.437945 0.075027 0.606919 0.047 Uiso 1 1 calc GR
H26E H 0.370034 -0.047792 0.571846 0.047 Uiso 1 1 calc GR
H26F H 0.318345 0.013260 0.617859 0.047 Uiso 1 1 calc GR
C26C C 1.38281(18) 0.9878(2) 0.78745(12) 0.0308(5) Uani 1 1 d .
H26G H 1.335068 0.915258 0.762770 0.046 Uiso 1 1 calc GR
H26H H 1.456283 0.990842 0.807974 0.046 Uiso 1 1 calc GR
H26I H 1.386026 1.037898 0.752400 0.046 Uiso 1 1 calc GR
C25C C 1.35140(18) 0.9485(2) 0.90700(12) 0.0307(5) Uani 1 1 d .
H25G H 1.318582 0.961298 0.945909 0.046 Uiso 1 1 calc GR
H25H H 1.429269 0.966189 0.927349 0.046 Uiso 1 1 calc GR
H25I H 1.315281 0.873099 0.884865 0.046 Uiso 1 1 calc GR
C25 C 0.65558(18) 0.48906(18) 0.16978(13) 0.0325(5) Uani 1 1 d .
H25A H 0.642855 0.535830 0.135054 0.049 Uiso 1 1 calc GR
H25B H 0.727761 0.487779 0.173013 0.049 Uiso 1 1 calc GR
H25C H 0.652179 0.516022 0.217816 0.049 Uiso 1 1 calc GR
C24C C 1.40404(18) 1.13576(18) 0.88076(13) 0.0321(5) Uani 1 1 d .
H24G H 1.397646 1.179973 0.842787 0.048 Uiso 1 1 calc GR
H24H H 1.480801 1.147197 0.899248 0.048 Uiso 1 1 calc GR
H24I H 1.376513 1.155524 0.920697 0.048 Uiso 1 1 calc GR

loop_
_atom_site_aniso_label
_atom_site_aniso_U_11
_atom_site_aniso_U_22
_atom_site_aniso_U_33
_atom_site_aniso_U_23
_atom_site_aniso_U_13
_atom_site_aniso_U_12
Fe1 0.01249(13) 0.01233(13) 0.01342(13) 0.00036(10) 0.00241(10) 0.00499(11)
Fe2 0.01123(13) 0.01345(13) 0.01105(13) 0.00037(10) 0.00257(10) 0.00493(11)
Fe3 0.01729(14) 0.01602(14) 0.01011(13) 0.00271(10) 0.00364(10) 0.00885(11)
O2B 0.0116(6) 0.0139(6) 0.0233(7) 0.0060(5) 0.0081(5) 0.0073(5)
O2 0.0155(7) 0.0112(6) 0.0233(7) 0.0049(5) 0.0070(5) 0.0061(5)
O2C 0.0155(7) 0.0124(6) 0.0298(8) 0.0058(5) 0.0094(6) 0.0075(6)
O1B 0.0172(7) 0.0152(7) 0.0231(7) 0.0067(5) 0.0069(6) 0.0084(6)
O1 0.0187(7) 0.0182(7) 0.0219(7) 0.0043(5) 0.0104(6) 0.0098(6)
O1C 0.0176(7) 0.0189(7) 0.0223(7) 0.0043(5) 0.0092(6) 0.0080(6)
C22B 0.0137(9) 0.0099(9) 0.0176(9) 0.0053(7) 0.0063(7) 0.0036(7)
C5B 0.0151(9) 0.0144(9) 0.0126(9) 0.0027(7) 0.0043(7) 0.0039(8)
C11C 0.0168(10) 0.0156(9) 0.0121(9) 0.0009(7) 0.0043(7) 0.0056(8)
C1C 0.0179(10) 0.0140(9) 0.0112(9) 0.0009(7) 0.0036(7) 0.0055(8)
C9B 0.0231(10) 0.0163(10) 0.0128(9) -0.0018(7) 0.0009(8) 0.0075(8)
C1B 0.0105(9) 0.0162(9) 0.0107(8) 0.0015(7) 0.0020(7) 0.0049(7)
C4B 0.0127(9) 0.0212(10) 0.0136(9) 0.0012(7) 0.0055(7) 0.0046(8)
C11 0.0165(9) 0.0143(9) 0.0090(8) 0.0008(7) 0.0026(7) 0.0051(8)
C5C 0.0156(9) 0.0160(9) 0.0169(9) 0.0005(7) 0.0004(7) 0.0056(8)
C3B 0.0168(10) 0.0183(10) 0.0136(9) -0.0015(7) 0.0031(7) 0.0097(8)
C17B 0.0167(9) 0.0115(9) 0.0181(9) 0.0046(7) 0.0062(8) 0.0046(8)
C1 0.0159(9) 0.0136(9) 0.0112(8) 0.0021(7) 0.0046(7) 0.0058(7)
C5 0.0131(9) 0.0150(9) 0.0127(9) 0.0012(7) 0.0024(7) 0.0041(7)
C2C 0.0215(10) 0.0175(10) 0.0144(9) 0.0031(7) 0.0082(8) 0.0070(8)
C12B 0.0138(9) 0.0161(9) 0.0182(9) 0.0053(7) 0.0073(7) 0.0093(8)
C13 0.0136(9) 0.0146(9) 0.0136(9) 0.0021(7) 0.0023(7) 0.0046(7)
C22 0.0140(9) 0.0135(9) 0.0193(9) 0.0048(7) 0.0077(7) 0.0035(8)
C13B 0.0140(9) 0.0134(9) 0.0143(9) 0.0023(7) 0.0044(7) 0.0074(7)
C22C 0.0123(9) 0.0171(10) 0.0205(10) 0.0031(8) 0.0063(8) 0.0032(8)
C8B 0.0166(10) 0.0255(11) 0.0133(9) -0.0037(8) -0.0009(7) 0.0074(8)
C2B 0.0138(9) 0.0138(9) 0.0120(9) -0.0002(7) 0.0013(7) 0.0041(7)
C11B 0.0114(9) 0.0162(9) 0.0101(8) 0.0025(7) 0.0013(7) 0.0036(7)
C17 0.0180(10) 0.0156(10) 0.0219(10) 0.0042(8) 0.0055(8) 0.0039(8)
C14C 0.0182(10) 0.0201(10) 0.0187(10) 0.0011(8) 0.0061(8) 0.0074(8)
C3C 0.0291(11) 0.0145(9) 0.0142(9) 0.0050(7) 0.0078(8) 0.0080(8)
C12 0.0183(10) 0.0128(9) 0.0190(9) 0.0056(7) 0.0065(8) 0.0095(8)
C3 0.0227(10) 0.0133(9) 0.0177(9) 0.0048(7) 0.0065(8) 0.0053(8)
C2 0.0161(10) 0.0175(10) 0.0169(9) 0.0036(7) 0.0075(8) 0.0052(8)
C21B 0.0171(10) 0.0161(9) 0.0164(9) 0.0030(7) 0.0049(8) 0.0053(8)
C10B 0.0245(11) 0.0266(11) 0.0128(9) -0.0008(8) 0.0060(8) 0.0144(9)
C21C 0.0168(10) 0.0166(10) 0.0177(10) 0.0013(7) 0.0017(8) 0.0038(8)
C10 0.0232(11) 0.0263(11) 0.0132(9) 0.0029(8) 0.0056(8) 0.0069(9)
C20B 0.0142(10) 0.0201(10) 0.0227(10) 0.0067(8) 0.0036(8) 0.0060(8)
C17C 0.0124(9) 0.0217(10) 0.0182(10) 0.0038(8) 0.0051(8) 0.0024(8)
C4C 0.0224(10) 0.0206(10) 0.0133(9) 0.0022(7) 0.0005(8) 0.0138(8)
C13C 0.0152(9) 0.0164(10) 0.0190(10) 0.0029(7) 0.0057(8) 0.0063(8)
C4 0.0176(10) 0.0180(10) 0.0150(9) 0.0033(7) 0.0025(7) 0.0088(8)
C12C 0.0175(10) 0.0143(9) 0.0264(10) 0.0056(8) 0.0090(8) 0.0094(8)
C18B 0.0205(10) 0.0182(10) 0.0208(10) 0.0039(8) 0.0102(8) 0.0085(8)
C14B 0.0151(9) 0.0140(9) 0.0157(9) 0.0045(7) 0.0045(7) 0.0065(8)
C7B 0.0277(11) 0.0232(10) 0.0121(9) 0.0011(8) 0.0012(8) 0.0156(9)
C23B 0.0268(11) 0.0153(9) 0.0211(10) 0.0085(8) 0.0119(8) 0.0120(8)
C14 0.0143(9) 0.0138(9) 0.0214(10) 0.0011(7) 0.0062(8) 0.0049(8)
C6 0.0299(11) 0.0209(10) 0.0135(9) 0.0018(8) -0.0006(8) 0.0138(9)
C19B 0.0161(10) 0.0207(10) 0.0295(11) 0.0079(8) 0.0109(8) 0.0093(8)
C19 0.0274(11) 0.0142(10) 0.0303(11) 0.0049(8) 0.0066(9) 0.0095(9)
C7C 0.0286(12) 0.0409(13) 0.0153(10) -0.0049(9) -0.0035(9) 0.0208(11)
C8 0.0268(11) 0.0178(10) 0.0176(10) -0.0052(8) -0.0019(8) 0.0085(9)
C19C 0.0213(11) 0.0144(10) 0.0335(12) 0.0055(8) 0.0022(9) 0.0058(8)
C18 0.0242(11) 0.0211(11) 0.0242(11) 0.0090(8) 0.0032(9) 0.0095(9)
C6B 0.0262(11) 0.0232(11) 0.0138(9) 0.0026(8) 0.0073(8) 0.0075(9)
C20C 0.0228(11) 0.0149(10) 0.0279(11) -0.0019(8) 0.0033(9) 0.0050(8)
C23C 0.0161(10) 0.0333(12) 0.0193(10) 0.0069(9) 0.0079(8) 0.0124(9)
C15B 0.0228(10) 0.0215(10) 0.0152(9) 0.0052(8) 0.0056(8) 0.0122(9)
C9 0.0258(11) 0.0320(12) 0.0150(9) -0.0017(8) 0.0047(8) 0.0180(10)
C23 0.0166(10) 0.0222(10) 0.0226(10) 0.0018(8) 0.0066(8) 0.0070(8)
C9C 0.0402(13) 0.0433(13) 0.0125(9) 0.0064(9) 0.0097(9) 0.0308(11)
C25B 0.0282(11) 0.0208(10) 0.0224(10) 0.0070(8) 0.0100(9) 0.0157(9)
C6C 0.0482(14) 0.0414(13) 0.0132(10) 0.0092(9) 0.0081(9) 0.0346(12)
C16 0.0266(11) 0.0241(11) 0.0165(10) 0.0052(8) 0.0017(8) 0.0110(9)
C7 0.0174(10) 0.0263(11) 0.0189(10) -0.0041(8) -0.0024(8) 0.0083(9)
C21 0.0232(11) 0.0196(10) 0.0190(10) 0.0035(8) 0.0028(8) 0.0077(9)
C8C 0.0376(13) 0.0310(12) 0.0133(10) -0.0055(8) -0.0030(9) 0.0193(10)
C16B 0.0200(10) 0.0188(10) 0.0145(9) 0.0007(7) 0.0047(8) 0.0092(8)
C24 0.0253(11) 0.0326(12) 0.0241(11) 0.0017(9) 0.0042(9) 0.0170(10)
C16C 0.0225(11) 0.0266(11) 0.0149(9) 0.0003(8) 0.0030(8) 0.0093(9)
C18C 0.0186(10) 0.0216(10) 0.0247(11) 0.0092(8) 0.0038(8) 0.0062(9)
C20 0.0311(12) 0.0181(10) 0.0239(11) 0.0000(8) 0.0077(9) 0.0093(9)
C26 0.0256(12) 0.0369(13) 0.0265(11) 0.0071(9) 0.0138(9) 0.0158(10)
C10C 0.0428(14) 0.0382(13) 0.0174(10) 0.0148(9) 0.0163(10) 0.0230(11)
C15C 0.0251(11) 0.0308(12) 0.0181(10) 0.0038(8) 0.0081(8) 0.0143(9)
C24B 0.0332(13) 0.0141(10) 0.0407(13) 0.0042(9) 0.0182(10) 0.0050(9)
C15 0.0271(11) 0.0288(11) 0.0185(10) 0.0039(8) 0.0073(9) 0.0106(9)
C26B 0.0523(15) 0.0319(12) 0.0283(12) 0.0178(10) 0.0203(11) 0.0296(12)
C26C 0.0255(12) 0.0498(15) 0.0267(12) 0.0083(10) 0.0121(9) 0.0220(11)
C25C 0.0266(12) 0.0476(14) 0.0291(12) 0.0109(10) 0.0120(10) 0.0237(11)
C25 0.0204(11) 0.0300(12) 0.0413(14) 0.0018(10) 0.0092(10) 0.0033(10)
C24C 0.0191(11) 0.0382(13) 0.0357(13) 0.0036(10) 0.0078(10) 0.0074(10)

loop_
_atom_type_symbol
_atom_type_description
_atom_type_scat_dispersion_real
_atom_type_scat_dispersion_imag
_atom_type_scat_source
C C 0.0033 0.0016 'International Tables Vol C Tables 4.2.6.8 and 6.1.1.4'
H H 0.0000 0.0000 'International Tables Vol C Tables 4.2.6.8 and 6.1.1.4'
Fe Fe 0.3463 0.8444 'International Tables Vol C Tables 4.2.6.8 and 6.1.1.4'
O O 0.0106 0.0060 'International Tables Vol C Tables 4.2.6.8 and 6.1.1.4'

loop_
_geom_angle_atom_site_label_1
_geom_angle_atom_site_label_2
_geom_angle_atom_site_label_3
_geom_angle
C1 Fe1 C5 41.23(7)
C1 Fe1 C3 68.35(7)
C1 Fe1 C2 41.14(7)
C1 Fe1 C10 120.06(8)
C1 Fe1 C4 68.37(7)
C1 Fe1 C6 106.20(8)
C1 Fe1 C8 161.02(8)
C1 Fe1 C9 156.17(8)
C1 Fe1 C7 123.69(8)
C5 Fe1 C3 68.30(7)
C5 Fe1 C2 69.13(7)
C5 Fe1 C4 40.43(7)
C5 Fe1 C6 124.29(8)
C5 Fe1 C8 156.87(8)
C5 Fe1 C9 121.39(8)
C5 Fe1 C7 161.09(8)
C2 Fe1 C3 40.36(7)
C2 Fe1 C4 68.18(8)
C2 Fe1 C6 119.85(8)
C2 Fe1 C8 124.58(8)
C2 Fe1 C9 161.94(8)
C2 Fe1 C7 106.78(8)
C10 Fe1 C5 107.39(8)
C10 Fe1 C3 162.95(8)
C10 Fe1 C2 155.28(8)
C10 Fe1 C4 125.92(8)
C10 Fe1 C6 40.58(8)
C10 Fe1 C8 68.23(8)
C10 Fe1 C9 40.73(8)
C10 Fe1 C7 68.17(8)
C4 Fe1 C3 40.30(7)
C6 Fe1 C3 155.51(8)
C6 Fe1 C4 161.94(8)
C6 Fe1 C8 68.11(8)
C6 Fe1 C9 68.30(8)
C6 Fe1 C7 40.50(8)
C8 Fe1 C3 108.85(8)
C8 Fe1 C4 122.51(8)
C9 Fe1 C3 126.22(8)
C9 Fe1 C4 109.29(8)
C9 Fe1 C8 40.46(8)
C9 Fe1 C7 68.09(8)
C7 Fe1 C3 121.29(8)
C7 Fe1 C4 156.80(8)
C7 Fe1 C8 40.40(8)
C5B Fe2 C9B 105.80(8)
C5B Fe2 C4B 40.42(7)
C5B Fe2 C3B 68.28(7)
C5B Fe2 C8B 123.29(8)
C5B Fe2 C2B 69.21(7)
C5B Fe2 C10B 119.71(8)
C5B Fe2 C7B 161.03(8)
C5B Fe2 C6B 155.81(8)
C9B Fe2 C4B 120.89(8)
C9B Fe2 C3B 157.12(8)
C9B Fe2 C10B 40.42(8)
C1B Fe2 C5B 41.33(7)
C1B Fe2 C9B 122.58(7)
C1B Fe2 C4B 68.62(7)
C1B Fe2 C3B 68.48(7)
C1B Fe2 C8B 159.75(8)
C1B Fe2 C2B 41.20(7)
C1B Fe2 C10B 105.96(8)
C1B Fe2 C7B 157.13(8)
C1B Fe2 C6B 120.73(8)
C4B Fe2 C3B 40.43(7)
C8B Fe2 C9B 40.55(8)
C8B Fe2 C4B 108.18(8)
C8B Fe2 C3B 122.91(8)
C8B Fe2 C10B 68.17(8)
C8B Fe2 C7B 40.61(8)
C8B Fe2 C6B 68.27(8)
C2B Fe2 C9B 160.21(8)
C2B Fe2 C4B 68.47(7)
C2B Fe2 C3B 40.48(7)
C2B Fe2 C8B 157.98(8)
C2B Fe2 C10B 124.16(8)
C2B Fe2 C7B 122.51(8)
C2B Fe2 C6B 108.11(8)
C10B Fe2 C4B 155.40(8)
C10B Fe2 C3B 161.89(8)
C7B Fe2 C9B 68.18(8)
C7B Fe2 C4B 125.92(8)
C7B Fe2 C3B 109.85(8)
C7B Fe2 C10B 68.17(8)
C7B Fe2 C6B 40.52(8)
C6B Fe2 C9B 68.17(8)
C6B Fe2 C4B 162.77(8)
C6B Fe2 C3B 126.19(8)
C6B Fe2 C10B 40.59(8)
C1C Fe3 C5C 41.25(7)
C1C Fe3 C2C 41.29(7)
C1C Fe3 C3C 68.92(7)
C1C Fe3 C4C 68.77(7)
C1C Fe3 C7C 122.17(8)
C1C Fe3 C9C 158.72(9)
C1C Fe3 C6C 106.65(8)
C1C Fe3 C8C 158.63(8)
C1C Fe3 C10C 122.04(8)
C5C Fe3 C4C 40.58(7)
C5C Fe3 C7C 160.20(8)
C2C Fe3 C5C 69.18(8)
C2C Fe3 C3C 40.77(8)
C2C Fe3 C4C 68.54(8)
C2C Fe3 C7C 105.15(9)
C2C Fe3 C9C 159.40(9)
C2C Fe3 C6C 120.11(8)
C2C Fe3 C8C 121.91(9)
C2C Fe3 C10C 156.88(8)
C3C Fe3 C5C 68.53(8)
C3C Fe3 C4C 40.45(8)
C3C Fe3 C7C 120.30(9)
C3C Fe3 C9C 124.30(8)
C3C Fe3 C6C 155.63(9)
C3C Fe3 C8C 106.85(9)
C7C Fe3 C4C 156.69(9)
C9C Fe3 C5C 123.45(9)
C9C Fe3 C4C 109.33(8)
C9C Fe3 C7C 68.28(9)
C9C Fe3 C6C 68.35(8)
C6C Fe3 C5C 124.83(9)
C6C Fe3 C4C 162.23(9)
C6C Fe3 C7C 40.39(9)
C8C Fe3 C5C 158.51(8)
C8C Fe3 C4C 122.44(8)
C8C Fe3 C7C 40.50(8)
C8C Fe3 C9C 40.61(9)
C8C Fe3 C6C 68.09(9)
C10C Fe3 C5C 109.05(9)
C10C Fe3 C3C 161.73(8)
C10C Fe3 C4C 126.03(9)
C10C Fe3 C7C 68.33(10)
C10C Fe3 C9C 40.75(9)
C10C Fe3 C6C 40.72(9)
C10C Fe3 C8C 68.39(10)
C11B O2B C12B 115.98(13)
C11 O2 C12 115.51(14)
C11C O2C C12C 115.78(14)
C17B C22B C13B 119.55(16)
C21B C22B C17B 119.90(17)
C21B C22B C13B 120.33(16)
Fe2 C5B H5B 126.2
C1B C5B Fe2 68.66(10)
C1B C5B H5B 126.2
C4B C5B Fe2 70.47(11)
C4B C5B H5B 126.2
C4B C5B C1B 107.63(16)
O2C C11C C1C 111.18(15)
O1C C11C O2C 123.86(17)
O1C C11C C1C 124.96(17)
C11C C1C Fe3 120.09(12)
C5C C1C Fe3 70.09(10)
C5C C1C C11C 127.14(17)
C2C C1C Fe3 69.46(10)
C2C C1C C11C 124.71(17)
C2C C1C C5C 107.73(16)
Fe2 C9B H9B 126.3
C8B C9B Fe2 69.43(10)
C8B C9B H9B 126.0
C10B C9B Fe2 69.85(10)
C10B C9B H9B 126.0
C10B C9B C8B 108.04(17)
C5B C1B Fe2 70.01(10)
C5B C1B C11B 124.60(16)
C2B C1B Fe2 70.19(10)
C2B C1B C5B 108.11(16)
C2B C1B C11B 126.95(16)
C11B C1B Fe2 120.24(12)
Fe2 C4B H4B 126.6
C5B C4B Fe2 69.11(10)
C5B C4B H4B 125.8
C5B C4B C3B 108.42(16)
C3B C4B Fe2 70.08(10)
C3B C4B H4B 125.8
O2 C11 C1 111.74(15)
O1 C11 O2 123.73(16)
O1 C11 C1 124.52(17)
Fe3 C5C H5C 126.6
C1C C5C Fe3 68.66(10)
C1C C5C H5C 126.2
C4C C5C Fe3 70.14(10)
C4C C5C C1C 107.65(17)
C4C C5C H5C 126.2
Fe2 C3B H3B 127.3
C4B C3B Fe2 69.49(10)
C4B C3B H3B 125.8
C2B C3B Fe2 68.90(10)
C2B C3B C4B 108.30(16)
C2B C3B H3B 125.8
C22B C17B C18B 119.13(17)
C22B C17B C16B 117.72(16)
C18B C17B C16B 123.09(17)
C11 C1 Fe1 121.09(12)
C5 C1 Fe1 69.87(10)
C5 C1 C11 127.38(16)
C2 C1 Fe1 70.04(10)
C2 C1 C11 124.29(16)
C2 C1 C5 108.06(16)
Fe1 C5 H5 125.9
C1 C5 Fe1 68.90(10)
C1 C5 H5 126.3
C4 C5 Fe1 70.53(10)
C4 C5 C1 107.42(16)
C4 C5 H5 126.3
Fe3 C2C H2C 126.2
C1C C2C Fe3 69.25(10)
C1C C2C H2C 126.1
C3C C2C Fe3 70.04(11)
C3C C2C C1C 107.82(17)
C3C C2C H2C 126.1
O2B C12B H12C 110.2
O2B C12B H12D 110.2
O2B C12B C13B 107.68(14)
H12C C12B H12D 108.5
C13B C12B H12C 110.2
C13B C12B H12D 110.2
C22 C13 H13 108.2
C22 C13 C12 104.80(14)
C22 C13 C14 114.58(15)
C12 C13 H13 108.2
C12 C13 C14 112.53(15)
C14 C13 H13 108.2
C17 C22 C13 119.94(16)
C17 C22 C21 119.57(17)
C21 C22 C13 120.17(17)
C22B C13B C12B 106.09(14)
C22B C13B H13B 107.8
C22B C13B C14B 114.28(15)
C12B C13B H13B 107.8
C12B C13B C14B 112.81(15)
C14B C13B H13B 107.8
C21C C22C C17C 119.79(18)
C21C C22C C13C 120.97(17)
C17C C22C C13C 119.07(17)
Fe2 C8B H8B 125.8
C9B C8B Fe2 70.02(11)
C9B C8B H8B 126.0
C9B C8B C7B 108.04(18)
C7B C8B Fe2 69.83(11)
C7B C8B H8B 126.0
Fe2 C2B H2B 126.1
C1B C2B Fe2 68.61(10)
C1B C2B H2B 126.2
C3B C2B Fe2 70.62(10)
C3B C2B C1B 107.53(16)
C3B C2B H2B 126.2
O2B C11B C1B 111.25(15)
O1B C11B O2B 123.73(16)
O1B C11B C1B 125.02(17)
C22 C17 C18 119.57(18)
C22 C17 C16 117.83(17)
C18 C17 C16 122.59(18)
C13C C14C H14C 106.7
C13C C14C C23C 111.82(15)
C23C C14C H14C 106.7
C15C C14C H14C 106.7
C15C C14C C13C 112.84(16)
C15C C14C C23C 111.57(16)
Fe3 C3C H3C 126.3
C2C C3C Fe3 69.19(10)
C2C C3C H3C 125.7
C4C C3C Fe3 70.39(11)
C4C C3C C2C 108.55(17)
C4C C3C H3C 125.7
O2 C12 C13 108.30(14)
O2 C12 H12A 110.0
O2 C12 H12B 110.0
C13 C12 H12A 110.0
C13 C12 H12B 110.0
H12A C12 H12B 108.4
Fe1 C3 H3 126.8
C2 C3 Fe1 69.17(11)
C2 C3 H3 125.8
C2 C3 C4 108.42(16)
C4 C3 Fe1 69.82(11)
C4 C3 H3 125.8
Fe1 C2 H2 126.1
C1 C2 Fe1 68.83(10)
C1 C2 H2 126.2
C3 C2 Fe1 70.47(11)
C3 C2 C1 107.58(16)
C3 C2 H2 126.2
C22B C21B H21B 119.8
C20B C21B C22B 120.39(17)
C20B C21B H21B 119.8
Fe2 C10B H10B 126.3
C9B C10B Fe2 69.72(11)
C9B C10B H10B 126.0
C9B C10B C6B 107.96(17)
C6B C10B Fe2 69.54(11)
C6B C10B H10B 126.0
C22C C21C H21C 119.7
C22C C21C C20C 120.53(18)
C20C C21C H21C 119.7
Fe1 C10 H10 125.8
C6 C10 Fe1 69.91(11)
C6 C10 H10 126.0
C6 C10 C9 107.99(18)
C9 C10 Fe1 69.84(11)
C9 C10 H10 126.0
C21B C20B H20B 120.0
C19B C20B C21B 119.96(18)
C19B C20B H20B 120.0
C22C C17C C16C 118.41(17)
C22C C17C C18C 119.05(18)
C18C C17C C16C 122.51(18)
Fe3 C4C H4C 127.3
C5C C4C Fe3 69.28(10)
C5C C4C H4C 125.9
C3C C4C Fe3 69.15(11)
C3C C4C C5C 108.25(17)
C3C C4C H4C 125.9
C22C C13C C14C 114.31(16)
C22C C13C H13C 107.7
C22C C13C C12C 105.91(15)
C14C C13C H13C 107.7
C12C C13C C14C 113.14(15)
C12C C13C H13C 107.7
Fe1 C4 H4 126.9
C5 C4 Fe1 69.04(10)
C5 C4 C3 108.52(17)
C5 C4 H4 125.7
C3 C4 Fe1 69.88(11)
C3 C4 H4 125.7
O2C C12C C13C 107.86(14)
O2C C12C H12E 110.1
O2C C12C H12F 110.1
C13C C12C H12E 110.1
C13C C12C H12F 110.1
H12E C12C H12F 108.4
C17B C18B H18B 119.7
C19B C18B C17B 120.68(18)
C19B C18B H18B 119.7
C13B C14B H14B 106.5
C23B C14B C13B 112.47(15)
C23B C14B H14B 106.5
C15B C14B C13B 112.76(15)
C15B C14B H14B 106.5
C15B C14B C23B 111.45(15)
Fe2 C7B H7B 126.2
C8B C7B Fe2 69.56(11)
C8B C7B H7B 126.0
C6B C7B Fe2 69.80(11)
C6B C7B C8B 108.01(17)
C6B C7B H7B 126.0
C25B C23B C14B 109.89(15)
C25B C23B C26B 106.64(16)
C24B C23B C14B 111.97(16)
C24B C23B C25B 109.27(17)
C24B C23B C26B 109.31(17)
C26B C23B C14B 109.61(16)
C13 C14 H14 106.5
C23 C14 C13 113.84(15)
C23 C14 H14 106.5
C23 C14 C15 110.57(16)
C15 C14 C13 112.39(15)
C15 C14 H14 106.5
Fe1 C6 H6 126.2
C10 C6 Fe1 69.50(11)
C10 C6 H6 126.1
C7 C6 Fe1 69.80(11)
C7 C6 C10 107.89(18)
C7 C6 H6 126.1
C20B C19B H19B 120.0
C18B C19B C20B 119.93(18)
C18B C19B H19B 120.0
C18 C19 H19 120.1
C18 C19 C20 119.87(19)
C20 C19 H19 120.1
Fe3 C7C H7C 126.5
C6C C7C Fe3 69.58(12)
C6C C7C H7C 126.1
C6C C7C C8C 107.9(2)
C8C C7C Fe3 69.45(12)
C8C C7C H7C 126.1
Fe1 C8 H8 126.3
C9 C8 Fe1 69.59(11)
C9 C8 H8 126.0
C7 C8 Fe1 69.66(11)
C7 C8 H8 126.0
C7 C8 C9 108.04(18)
C20C C19C H19C 120.0
C18C C19C H19C 120.0
C18C C19C C20C 120.01(19)
C17 C18 H18 119.6
C19 C18 C17 120.71(19)
C19 C18 H18 119.6
Fe2 C6B H6B 126.0
C10B C6B Fe2 69.86(11)
C10B C6B H6B 126.0
C7B C6B Fe2 69.67(11)
C7B C6B C10B 107.95(18)
C7B C6B H6B 126.0
C21C C20C H20C 120.2
C19C C20C C21C 119.63(19)
C19C C20C H20C 120.2
C26C C23C C14C 109.75(16)
C25C C23C C14C 109.65(17)
C25C C23C C26C 106.38(17)
C24C C23C C14C 112.11(17)
C24C C23C C26C 109.00(18)
C24C C23C C25C 109.80(18)
C14B C15B H15C 109.1
C14B C15B H15D 109.1
H15C C15B H15D 107.8
C16B C15B C14B 112.47(15)
C16B C15B H15C 109.1
C16B C15B H15D 109.1
Fe1 C9 H9 126.1
C10 C9 Fe1 69.42(11)
C10 C9 H9 126.1
C8 C9 Fe1 69.95(11)
C8 C9 C10 107.85(18)
C8 C9 H9 126.1
C24 C23 C14 109.88(16)
C24 C23 C26 106.85(17)
C24 C23 C25 108.93(17)
C26 C23 C14 109.52(16)
C25 C23 C14 111.95(17)
C25 C23 C26 109.58(17)
Fe3 C9C H9C 126.3
C8C C9C Fe3 69.66(11)
C8C C9C H9C 126.1
C8C C9C C10C 107.80(19)
C10C C9C Fe3 69.52(11)
C10C C9C H9C 126.1
C23B C25B H25D 109.5
C23B C25B H25E 109.5
C23B C25B H25F 109.5
H25D C25B H25E 109.5
H25D C25B H25F 109.5
H25E C25B H25F 109.5
Fe3 C6C H6C 126.2
C7C C6C Fe3 70.03(12)
C7C C6C H6C 125.9
C7C C6C C10C 108.28(19)
C10C C6C Fe3 69.50(12)
C10C C6C H6C 125.9
C17 C16 H16A 109.9
C17 C16 H16B 109.9
C17 C16 C15 109.07(16)
H16A C16 H16B 108.3
C15 C16 H16A 109.9
C15 C16 H16B 109.9
Fe1 C7 H7 126.1
C6 C7 Fe1 69.70(11)
C6 C7 H7 125.9
C8 C7 Fe1 69.93(11)
C8 C7 C6 108.23(18)
C8 C7 H7 125.9
C22 C21 H21 119.9
C20 C21 C22 120.25(18)
C20 C21 H21 119.9
Fe3 C8C H8C 125.9
C7C C8C Fe3 70.05(11)
C7C C8C C9C 108.3(2)
C7C C8C H8C 125.9
C9C C8C Fe3 69.73(12)
C9C C8C H8C 125.9
C17B C16B C15B 108.29(15)
C17B C16B H16C 110.0
C17B C16B H16D 110.0
C15B C16B H16C 110.0
C15B C16B H16D 110.0
H16C C16B H16D 108.4
C23 C24 H24A 109.5
C23 C24 H24B 109.5
C23 C24 H24C 109.5
H24A C24 H24B 109.5
H24A C24 H24C 109.5
H24B C24 H24C 109.5
C17C C16C H16E 110.2
C17C C16C H16F 110.2
C17C C16C C15C 107.67(16)
H16E C16C H16F 108.5
C15C C16C H16E 110.2
C15C C16C H16F 110.2
C17C C18C H18C 119.5
C19C C18C C17C 120.95(19)
C19C C18C H18C 119.5
C19 C20 C21 120.03(19)
C19 C20 H20 120.0
C21 C20 H20 120.0
C23 C26 H26A 109.5
C23 C26 H26B 109.5
C23 C26 H26C 109.5
H26A C26 H26B 109.5
H26A C26 H26C 109.5
H26B C26 H26C 109.5
Fe3 C10C H10C 125.9
C9C C10C Fe3 69.72(12)
C9C C10C H10C 126.1
C6C C10C Fe3 69.78(12)
C6C C10C C9C 107.7(2)
C6C C10C H10C 126.1
C14C C15C H15E 109.0
C14C C15C H15F 109.0
C16C C15C C14C 112.93(16)
C16C C15C H15E 109.0
C16C C15C H15F 109.0
H15E C15C H15F 107.8
C23B C24B H24D 109.5
C23B C24B H24E 109.5
C23B C24B H24F 109.5
H24D C24B H24E 109.5
H24D C24B H24F 109.5
H24E C24B H24F 109.5
C14 C15 H15A 109.1
C14 C15 H15B 109.1
C16 C15 C14 112.65(16)
C16 C15 H15A 109.1
C16 C15 H15B 109.1
H15A C15 H15B 107.8
C23B C26B H26D 109.5
C23B C26B H26E 109.5
C23B C26B H26F 109.5
H26D C26B H26E 109.5
H26D C26B H26F 109.5
H26E C26B H26F 109.5
C23C C26C H26G 109.5
C23C C26C H26H 109.5
C23C C26C H26I 109.5
H26G C26C H26H 109.5
H26G C26C H26I 109.5
H26H C26C H26I 109.5
C23C C25C H25G 109.5
C23C C25C H25H 109.5
C23C C25C H25I 109.5
H25G C25C H25H 109.5
H25G C25C H25I 109.5
H25H C25C H25I 109.5
C23 C25 H25A 109.5
C23 C25 H25B 109.5
C23 C25 H25C 109.5
H25A C25 H25B 109.5
H25A C25 H25C 109.5
H25B C25 H25C 109.5
C23C C24C H24G 109.5
C23C C24C H24H 109.5
C23C C24C H24I 109.5
H24G C24C H24H 109.5
H24G C24C H24I 109.5
H24H C24C H24I 109.5

loop_
_geom_bond_atom_site_label_1
_geom_bond_atom_site_label_2
_geom_bond_distance
Fe1 C1 2.0249(17)
Fe1 C5 2.0379(18)
Fe1 C3 2.0582(19)
Fe1 C2 2.0410(18)
Fe1 C10 2.0375(19)
Fe1 C4 2.0574(18)
Fe1 C6 2.0429(19)
Fe1 C8 2.0477(19)
Fe1 C9 2.0430(19)
Fe1 C7 2.0442(19)
Fe2 C5B 2.0357(18)
Fe2 C9B 2.0476(18)
Fe2 C1B 2.0178(17)
Fe2 C4B 2.0536(18)
Fe2 C3B 2.0615(18)
Fe2 C8B 2.0398(19)
Fe2 C2B 2.0388(17)
Fe2 C10B 2.0493(18)
Fe2 C7B 2.0434(19)
Fe2 C6B 2.0451(19)
Fe3 C1C 2.0218(18)
Fe3 C5C 2.0408(18)
Fe3 C2C 2.0246(18)
Fe3 C3C 2.0358(18)
Fe3 C4C 2.0521(18)
Fe3 C7C 2.045(2)
Fe3 C9C 2.038(2)
Fe3 C6C 2.040(2)
Fe3 C8C 2.037(2)
Fe3 C10C 2.036(2)
O2B C12B 1.448(2)
O2B C11B 1.343(2)
O2 C11 1.343(2)
O2 C12 1.447(2)
O2C C11C 1.341(2)
O2C C12C 1.446(2)
O1B C11B 1.211(2)
O1 C11 1.210(2)
O1C C11C 1.212(2)
C22B C17B 1.394(3)
C22B C13B 1.514(2)
C22B C21B 1.390(3)
C5B H5B 0.9500
C5B C1B 1.431(2)
C5B C4B 1.413(3)
C11C C1C 1.467(3)
C1C C5C 1.431(3)
C1C C2C 1.427(3)
C9B H9B 0.9500
C9B C8B 1.416(3)
C9B C10B 1.415(3)
C1B C2B 1.427(2)
C1B C11B 1.471(2)
C4B H4B 0.9500
C4B C3B 1.422(3)
C11 C1 1.467(2)
C5C H5C 0.9500
C5C C4C 1.419(3)
C3B H3B 0.9500
C3B C2B 1.419(3)
C17B C18B 1.396(3)
C17B C16B 1.504(3)
C1 C5 1.431(3)
C1 C2 1.429(3)
C5 H5 0.9500
C5 C4 1.415(3)
C2C H2C 0.9500
C2C C3C 1.415(3)
C12B H12C 0.9900
C12B H12D 0.9900
C12B C13B 1.526(2)
C13 H13 1.0000
C13 C22 1.519(3)
C13 C12 1.525(3)
C13 C14 1.567(2)
C22 C17 1.388(3)
C22 C21 1.399(3)
C13B H13B 1.0000
C13B C14B 1.563(2)
C22C C21C 1.389(3)
C22C C17C 1.393(3)
C22C C13C 1.515(3)
C8B H8B 0.9500
C8B C7B 1.417(3)
C2B H2B 0.9500
C17 C18 1.393(3)
C17 C16 1.501(3)
C14C H14C 1.0000
C14C C13C 1.557(3)
C14C C23C 1.558(3)
C14C C15C 1.543(3)
C3C H3C 0.9500
C3C C4C 1.413(3)
C12 H12A 0.9900
C12 H12B 0.9900
C3 H3 0.9500
C3 C2 1.414(3)
C3 C4 1.418(3)
C2 H2 0.9500
C21B H21B 0.9500
C21B C20B 1.387(3)
C10B H10B 0.9500
C10B C6B 1.420(3)
C21C H21C 0.9500
C21C C20C 1.392(3)
C10 H10 0.9500
C10 C6 1.415(3)
C10 C9 1.420(3)
C20B H20B 0.9500
C20B C19B 1.384(3)
C17C C16C 1.498(3)
C17C C18C 1.402(3)
C4C H4C 0.9500
C13C H13C 1.0000
C13C C12C 1.527(3)
C4 H4 0.9500
C12C H12E 0.9900
C12C H12F 0.9900
C18B H18B 0.9500
C18B C19B 1.384(3)
C14B H14B 1.0000
C14B C23B 1.557(3)
C14B C15B 1.538(3)
C7B H7B 0.9500
C7B C6B 1.416(3)
C23B C25B 1.533(3)
C23B C24B 1.526(3)
C23B C26B 1.536(3)
C14 H14 1.0000
C14 C23 1.551(3)
C14 C15 1.552(3)
C6 H6 0.9500
C6 C7 1.414(3)
C19B H19B 0.9500
C19 H19 0.9500
C19 C18 1.382(3)
C19 C20 1.384(3)
C7C H7C 0.9500
C7C C6C 1.410(3)
C7C C8C 1.413(3)
C8 H8 0.9500
C8 C9 1.414(3)
C8 C7 1.413(3)
C19C H19C 0.9500
C19C C20C 1.389(3)
C19C C18C 1.372(3)
C18 H18 0.9500
C6B H6B 0.9500
C20C H20C 0.9500
C23C C26C 1.537(3)
C23C C25C 1.532(3)
C23C C24C 1.524(3)
C15B H15C 0.9900
C15B H15D 0.9900
C15B C16B 1.530(3)
C9 H9 0.9500
C23 C24 1.528(3)
C23 C26 1.539(3)
C23 C25 1.532(3)
C9C H9C 0.9500
C9C C8C 1.414(3)
C9C C10C 1.419(3)
C25B H25D 0.9800
C25B H25E 0.9800
C25B H25F 0.9800
C6C H6C 0.9500
C6C C10C 1.418(3)
C16 H16A 0.9900
C16 H16B 0.9900
C16 C15 1.506(3)
C7 H7 0.9500
C21 H21 0.9500
C21 C20 1.386(3)
C8C H8C 0.9500
C16B H16C 0.9900
C16B H16D 0.9900
C24 H24A 0.9800
C24 H24B 0.9800
C24 H24C 0.9800
C16C H16E 0.9900
C16C H16F 0.9900
C16C C15C 1.536(3)
C18C H18C 0.9500
C20 H20 0.9500
C26 H26A 0.9800
C26 H26B 0.9800
C26 H26C 0.9800
C10C H10C 0.9500
C15C H15E 0.9900
C15C H15F 0.9900
C24B H24D 0.9800
C24B H24E 0.9800
C24B H24F 0.9800
C15 H15A 0.9900
C15 H15B 0.9900
C26B H26D 0.9800
C26B H26E 0.9800
C26B H26F 0.9800
C26C H26G 0.9800
C26C H26H 0.9800
C26C H26I 0.9800
C25C H25G 0.9800
C25C H25H 0.9800
C25C H25I 0.9800
C25 H25A 0.9800
C25 H25B 0.9800
C25 H25C 0.9800
C24C H24G 0.9800
C24C H24H 0.9800
C24C H24I 0.9800
